data_1554539
loop_
_publ_author_name
'Chen, Cui-Hong'
'Chai, Yun'
'Zhou, Zheng-Xin'
'Rao, Wei-Hao'
'Liu, Bin'
'Liu, Li'
'Xu, Ran'
'Liu, Yue-Jin'
'Zeng, Ming-Hua'

_publ_section_title
;
 Room-temperature Pd(ii)-catalyzed direct C--H TIPS-ethynylation of
 phenylacetic amides with terminal alkynes
;
_journal_issue 4
_journal_name_full 'Organic Chemistry Frontiers'
_journal_page_first 442
_journal_paper_doi 10.1039/C8QO01215F
_journal_volume 6
_journal_year 2019
_chemical_formula_moiety 'C34 H44 N2 O Si'
_chemical_formula_sum 'C34 H44 N2 O Si'
_chemical_formula_weight 524.80
_space_group_crystal_system triclinic
_space_group_IT_number 2
_space_group_name_Hall '-P 1'
_space_group_name_H-M_alt 'P -1'
_atom_sites_solution_hydrogens geom
_atom_sites_solution_primary iterative
_audit_creation_date 2018-11-08
_audit_creation_method
;
Olex2 1.2
(compiled 2018.05.29 svn.r3508 for OlexSys, GUI svn.r5506)
;
_audit_update_record
;
2018-11-08 deposited with the CCDC.
2018-12-11 downloaded from the CCDC.
;
_cell_angle_alpha 100.993(2)
_cell_angle_beta 95.022(2)
_cell_angle_gamma 92.933(2)
_cell_formula_units_Z 2
_cell_length_a 8.8134(2)
_cell_length_b 10.3559(3)
_cell_length_c 18.0350(4)
_cell_measurement_reflns_used 8244
_cell_measurement_temperature 293(2)
_cell_measurement_theta_max 76.3270
_cell_measurement_theta_min 2.4920
_cell_volume 1605.78(7)
_computing_cell_refinement 'CrysAlisPro 1.171.39.34b (Rigaku OD, 2017)'
_computing_data_collection 'CrysAlisPro 1.171.39.34b (Rigaku OD, 2017)'
_computing_data_reduction 'CrysAlisPro 1.171.39.34b (Rigaku OD, 2017)'
_computing_molecular_graphics 'Olex2 (Dolomanov et al., 2009)'
_computing_publication_material 'Olex2 (Dolomanov et al., 2009)'
_computing_structure_refinement 'ShelXL (Sheldrick, 2015)'
_computing_structure_solution 'olex2.solve (Bourhis et al., 2015)'
_diffrn_ambient_temperature 293
_diffrn_detector 'CCD plate'
_diffrn_detector_type HyPix
_diffrn_measured_fraction_theta_full 0.983
_diffrn_measured_fraction_theta_max 0.945
_diffrn_measurement_details
;
List of Runs (angles in degrees, time in seconds):

  # Type    Start    End  Width  t~exp~   \w     \q     \k     \f   Frames
#--------------------------------------------------------------------------
  1  \w    -16.00  14.00   0.50    0.05    --   43.80 -57.00 -30.00   60
  2  \w     40.00  83.00   0.50    0.05    --   43.80-118.00  15.00   86
  3  \w     82.00 114.00   0.50    0.12    --  111.75-118.00  15.00   64
  4  \w     48.00 134.00   0.50    0.12    --  111.75 -30.00 120.00  172
  5  \w    104.00 133.00   0.50    0.12    --  111.75 -45.00 150.00   58
  6  \w    142.00 178.00   0.50    0.12    --  111.75  30.00  90.00   72
  7  \w    140.00 178.00   0.50    0.12    --  111.75  77.00  90.00   76
  8  \w    113.00 138.00   0.50    0.12    --  111.75 118.00 102.00   50
  9  \w     95.00 176.00   0.50    0.12    --  111.75 125.00 150.00  162
 10  \w    114.00 140.00   0.50    0.12    --  111.75  30.00  90.00   52
 11  \w     83.00 133.00   0.50    0.12    --  111.75  77.00  90.00  100
 12  \w     83.00 160.00   0.50    0.12    --  111.75  77.00 -30.00  154
 13  \w     88.00 178.00   0.50    0.12    --  111.75  61.00-180.00  180
 14  \w     76.00 101.00   0.50    0.05    --   43.80 159.00-104.00   50
 15  \w     76.00 122.00   0.50    0.05    --   43.80 178.00   0.00   92
 16  \w     73.00 163.00   0.50    0.12    --  111.75 159.00-104.00  180
 17  \w     69.00  95.00   0.50    0.12    --  111.75 -45.00 150.00   52
 18  \w     40.00 108.00   0.50    0.12    --  111.75 -94.00  60.00  136
 19  \w     41.00 119.00   0.50    0.12    --  111.75-125.00 -30.00  156
 20  \w    114.00 139.00   0.50    0.12    --  111.75-159.00-136.00   50
 21  \w     69.00 119.00   0.50    0.05    --   43.80-159.00-136.00  100
 22  \w     79.00 105.00   0.50    0.12    --  111.75 -94.00-120.00   52
 23  \w     49.00  79.00   0.50    0.12    --  111.75-118.00  15.00   60
 24  \w     40.00  71.00   0.50    0.12    --  111.75 -94.00-120.00   62
 25  \w     56.00  98.00   0.50    0.12    --  111.75 -94.00-150.00   84
 26  \w     39.00  64.00   0.50    0.12    --  111.75-125.00 150.00   50
 27  \w    -81.00 -50.00   0.50    0.05    --  -43.80-159.00-136.00   62
 28  \w   -103.00 -78.00   0.50    0.12    --  -90.25-159.00-136.00   50
 29  \w   -118.00 -20.00   0.50    0.05    --  -43.80 -77.00-150.00  196
 30  \w    -69.00  33.00   0.50    0.05    --  -43.80  19.00   0.00  204
 31  \w    -52.00 -17.00   0.50    0.12    --  -90.25 118.00 102.00   70
 32  \w    -61.00 -36.00   0.50    0.05    --  -43.80 118.00 102.00   50
 33  \w    -91.00 -58.00   0.50    0.12    --  -90.25 118.00 102.00   66
 34  \w    -98.00 -60.00   0.50    0.05    --  -43.80 159.00-104.00   76
 35  \w    -88.00 -61.00   0.50    0.12    --  -90.25 -77.00  90.00   54
 36  \w   -145.00-120.00   0.50    0.12    --  -90.25-118.00  15.00   50
 37  \w   -148.00-112.00   0.50    0.12    --  -90.25 -77.00  90.00   72
 38  \w   -162.00 -83.00   0.50    0.12    --  -90.25 -94.00 -60.00  158
 39  \w   -101.00 -75.00   0.50    0.12    --  -90.25 159.00-104.00   52
;
_diffrn_measurement_device 'four-circle diffractometer'
_diffrn_measurement_device_type 'XtaLAB Synergy, Dualflex, HyPix'
_diffrn_measurement_method '\w scans'
_diffrn_orient_matrix_type 'CrysAlisPro convention (1999,Acta A55,543-557)'
_diffrn_orient_matrix_UB_11 0.0125917000
_diffrn_orient_matrix_UB_12 0.1128560000
_diffrn_orient_matrix_UB_13 -0.0442575000
_diffrn_orient_matrix_UB_21 -0.0555308000
_diffrn_orient_matrix_UB_22 -0.0972106000
_diffrn_orient_matrix_UB_23 -0.0744123000
_diffrn_orient_matrix_UB_31 -0.1664230000
_diffrn_orient_matrix_UB_32 0.0298339000
_diffrn_orient_matrix_UB_33 0.0123075000
_diffrn_radiation_monochromator mirror
_diffrn_radiation_probe x-ray
_diffrn_radiation_type CuK\a
_diffrn_radiation_wavelength 1.54184
_diffrn_reflns_av_R_equivalents 0.0392
_diffrn_reflns_av_unetI/netI 0.0437
_diffrn_reflns_Laue_measured_fraction_full 0.983
_diffrn_reflns_Laue_measured_fraction_max 0.945
_diffrn_reflns_limit_h_max 9
_diffrn_reflns_limit_h_min -11
_diffrn_reflns_limit_k_max 13
_diffrn_reflns_limit_k_min -13
_diffrn_reflns_limit_l_max 22
_diffrn_reflns_limit_l_min -21
_diffrn_reflns_number 17410
_diffrn_reflns_point_group_measured_fraction_full 0.983
_diffrn_reflns_point_group_measured_fraction_max 0.945
_diffrn_reflns_theta_full 67.684
_diffrn_reflns_theta_max 76.816
_diffrn_reflns_theta_min 2.508
_diffrn_source 'micro-focus sealed X-ray tube'
_diffrn_source_type 'PhotonJet (Cu) X-ray Source'
_exptl_absorpt_coefficient_mu 0.835
_exptl_absorpt_correction_T_max 1.00000
_exptl_absorpt_correction_T_min 0.64525
_exptl_absorpt_correction_type multi-scan
_exptl_absorpt_process_details
;
CrysAlisPro 1.171.39.34b (Rigaku Oxford Diffraction, 2017)
Empirical absorption correction using spherical harmonics,
 implemented in SCALE3 ABSPACK scaling algorithm.
;
_exptl_crystal_colour 'clear colourless'
_exptl_crystal_colour_lustre clear
_exptl_crystal_colour_primary colourless
_exptl_crystal_density_diffrn 1.085
_exptl_crystal_description block
_exptl_crystal_F_000 568
_exptl_crystal_size_max 0.3
_exptl_crystal_size_mid 0.3
_exptl_crystal_size_min 0.1
_refine_diff_density_max 1.147
_refine_diff_density_min -0.404
_refine_diff_density_rms 0.070
_refine_ls_extinction_method none
_refine_ls_goodness_of_fit_ref 1.199
_refine_ls_hydrogen_treatment constr
_refine_ls_matrix_type full
_refine_ls_number_parameters 349
_refine_ls_number_reflns 6387
_refine_ls_number_restraints 3
_refine_ls_restrained_S_all 1.199
_refine_ls_R_factor_all 0.0943
_refine_ls_R_factor_gt 0.0837
_refine_ls_shift/su_max 0.000
_refine_ls_shift/su_mean 0.000
_refine_ls_structure_factor_coef Fsqd
_refine_ls_weighting_details 'w=1/[\s^2^(Fo^2^)+(0.2000P)^2^] where P=(Fo^2^+2Fc^2^)/3'
_refine_ls_weighting_scheme calc
_refine_ls_wR_factor_gt 0.2634
_refine_ls_wR_factor_ref 0.2881
_reflns_Friedel_coverage 0.000
_reflns_number_gt 5154
_reflns_number_total 6387
_reflns_threshold_expression 'I > 2\s(I)'
_cod_data_source_file c8qo01215f2.cif
_cod_data_source_block hubu-lyj-cch-1-64-5
_cod_database_code 1554539
_shelx_shelxl_version_number 2018/3
_chemical_oxdiff_formula 'C N H O'
_shelx_space_group_comment
;
The symmetry employed for this shelxl refinement is uniquely defined
by the following loop, which should always be used as a source of
symmetry information in preference to the above space-group names.
They are only intended as comments.
;
_shelx_estimated_absorpt_t_max 0.921
_shelx_estimated_absorpt_t_min 0.788
_reflns_odcompleteness_completeness 99.13
_reflns_odcompleteness_iscentric 1
_reflns_odcompleteness_theta 66.97
_olex2_refinement_description
;
1. Fixed Uiso
 At 1.2 times of:
  All C(H) groups, All C(H,H) groups, All N(H) groups
 At 1.5 times of:
  All C(H,H,H) groups
2. Restrained distances
 C30-C29 = C31-C29
 1.51 with sigma of 0.005
3. Rigid bond restraints
 C29, C30
 with sigma for 1-2 distances of 0.001 and sigma for 1-3 distances of 0.001
4.a Ternary CH refined with riding coordinates:
 C11(H11), C12(H12), C26(H26), C29(H29), C32(H32)
4.b Secondary CH2 refined with riding coordinates:
 C13(H13a,H13b), C14(H14a,H14b), C15(H15a,H15b), C16(H16a,H16b), C17(H17a,H17b)
4.c Aromatic/amide H refined with riding coordinates:
 N2(H2), C1(H1), C2(H2a), C3(H3), C5(H5), C6(H6), C7(H7), C19(H19), C20(H20),
 C21(H21), C22(H22)
4.d Idealised Me refined as rotating group:
 C00X(H00a,H00b,H00c), C28(H28a,H28b,H28c), C30(H30a,H30b,H30c), C31(H31a,H31b,
 H31c), C33(H33a,H33b,H33c), C34(H34a,H34b,H34c)
;
_olex2_submission_special_instructions 'No special instructions were received'
_oxdiff_exptl_absorpt_empirical_details
;
Empirical correction (ABSPACK) includes:
- Absorption correction using spherical harmonics
- Frame scaling
;
_oxdiff_exptl_absorpt_empirical_full_max 2.656
_oxdiff_exptl_absorpt_empirical_full_min 0.642

loop_
_space_group_symop_operation_xyz
'x, y, z'
'-x, -y, -z'

loop_
_atom_site_label
_atom_site_type_symbol
_atom_site_fract_x
_atom_site_fract_y
_atom_site_fract_z
_atom_site_U_iso_or_equiv
_atom_site_adp_type
_atom_site_occupancy
_atom_site_site_symmetry_order
_atom_site_calc_flag
_atom_site_refinement_flags_posn
_atom_site_refinement_flags_adp
Si1 Si 0.48211(7) 0.34020(6) 0.15675(4) 0.0704(3) Uani 1 1 d . .
O1 O 1.06506(19) 0.83902(15) 0.39144(12) 0.0786(5) Uani 1 1 d . .
N1 N 1.0292(2) 0.36077(19) 0.36566(13) 0.0741(5) Uani 1 1 d . .
N2 N 1.00963(19) 0.61824(16) 0.37163(10) 0.0609(4) Uani 1 1 d . .
H2 H 0.950654 0.555284 0.344002 0.073 Uiso 1 1 calc R .
C00X C 0.2340(6) 0.4498(6) 0.0816(4) 0.1369(16) Uani 1 1 d . .
H00A H 0.280223 0.532765 0.109565 0.205 Uiso 1 1 calc GR .
H00B H 0.125329 0.454489 0.074746 0.205 Uiso 1 1 calc GR .
H00C H 0.272916 0.430517 0.032866 0.205 Uiso 1 1 calc GR .
C1 C 1.0364(4) 0.2343(3) 0.3635(2) 0.0928(8) Uani 1 1 d . .
H1 H 0.974214 0.176680 0.325767 0.111 Uiso 1 1 calc R .
C2 C 1.1318(4) 0.1793(3) 0.4143(3) 0.1037(10) Uani 1 1 d . .
H2A H 1.130660 0.088441 0.410507 0.124 Uiso 1 1 calc R .
C3 C 1.2243(4) 0.2606(3) 0.4684(2) 0.0909(8) Uani 1 1 d . .
H3 H 1.289447 0.225691 0.501703 0.109 Uiso 1 1 calc R .
C4 C 1.2236(3) 0.3974(3) 0.47493(15) 0.0746(6) Uani 1 1 d . .
C5 C 1.3136(3) 0.4897(3) 0.53071(17) 0.0881(8) Uani 1 1 d . .
H5 H 1.380254 0.460916 0.566068 0.106 Uiso 1 1 calc R .
C6 C 1.3038(3) 0.6188(3) 0.53308(18) 0.0899(8) Uani 1 1 d . .
H6 H 1.365204 0.678437 0.570072 0.108 Uiso 1 1 calc R .
C7 C 1.2033(3) 0.6675(3) 0.48127(15) 0.0743(6) Uani 1 1 d . .
H7 H 1.198086 0.757954 0.484851 0.089 Uiso 1 1 calc R .
C8 C 1.1135(2) 0.5813(2) 0.42577(12) 0.0600(5) Uani 1 1 d . .
C9 C 1.1214(2) 0.4435(2) 0.42155(13) 0.0628(5) Uani 1 1 d . .
C10 C 0.9899(2) 0.74004(19) 0.35712(12) 0.0587(5) Uani 1 1 d . .
C11 C 0.8644(2) 0.74539(18) 0.29341(12) 0.0570(4) Uani 1 1 d . .
H11 H 0.835294 0.655118 0.266066 0.068 Uiso 1 1 calc R .
C12 C 0.9267(2) 0.8246(2) 0.23736(14) 0.0666(5) Uani 1 1 d . .
H12 H 0.961924 0.913040 0.265604 0.080 Uiso 1 1 calc R .
C13 C 0.8075(4) 0.8389(4) 0.17426(17) 0.0917(8) Uani 1 1 d . .
H13A H 0.723108 0.883713 0.196100 0.110 Uiso 1 1 calc R .
H13B H 0.768301 0.752043 0.146912 0.110 Uiso 1 1 calc R .
C14 C 0.8726(5) 0.9163(5) 0.1189(2) 0.1174(12) Uani 1 1 d . .
H14A H 0.899717 1.006638 0.144744 0.141 Uiso 1 1 calc R .
H14B H 0.795209 0.917633 0.077429 0.141 Uiso 1 1 calc R .
C15 C 1.0140(6) 0.8554(6) 0.0870(3) 0.1357(16) Uani 1 1 d . .
H15A H 0.984118 0.769916 0.054983 0.163 Uiso 1 1 calc R .
H15B H 1.058057 0.911411 0.055908 0.163 Uiso 1 1 calc R .
C16 C 1.1291(5) 0.8398(5) 0.1482(3) 0.1260(14) Uani 1 1 d . .
H16A H 1.168082 0.926117 0.176484 0.151 Uiso 1 1 calc R .
H16B H 1.213856 0.795578 0.126301 0.151 Uiso 1 1 calc R .
C17 C 1.0627(3) 0.7607(4) 0.2019(2) 0.0948(9) Uani 1 1 d . .
H17A H 1.141122 0.753424 0.241808 0.114 Uiso 1 1 calc R .
H17B H 1.030286 0.672338 0.174251 0.114 Uiso 1 1 calc R .
C18 C 0.7258(2) 0.80204(18) 0.32843(10) 0.0538(4) Uani 1 1 d . .
C19 C 0.7346(3) 0.9253(2) 0.37546(13) 0.0648(5) Uani 1 1 d . .
H19 H 0.828182 0.973993 0.386411 0.078 Uiso 1 1 calc R .
C20 C 0.6085(3) 0.9775(2) 0.40641(14) 0.0744(6) Uani 1 1 d . .
H20 H 0.617421 1.060936 0.437352 0.089 Uiso 1 1 calc R .
C21 C 0.4695(3) 0.9068(3) 0.39167(15) 0.0779(6) Uani 1 1 d . .
H21 H 0.384332 0.941910 0.412745 0.093 Uiso 1 1 calc R .
C22 C 0.4567(2) 0.7844(3) 0.34588(14) 0.0733(6) Uani 1 1 d . .
H22 H 0.362518 0.736477 0.336431 0.088 Uiso 1 1 calc R .
C23 C 0.5827(2) 0.7302(2) 0.31309(11) 0.0581(4) Uani 1 1 d . .
C24 C 0.5607(2) 0.6038(2) 0.26372(13) 0.0650(5) Uani 1 1 d . .
C25 C 0.5350(3) 0.4979(3) 0.22199(15) 0.0737(6) Uani 1 1 d . .
C26 C 0.2720(3) 0.3398(3) 0.1259(2) 0.0945(9) Uani 1 1 d . .
H26 H 0.240145 0.254693 0.092479 0.113 Uiso 1 1 calc R .
C28 C 0.1809(6) 0.3536(10) 0.1920(4) 0.204(4) Uani 1 1 d . .
H28A H 0.230899 0.314018 0.230621 0.306 Uiso 1 1 calc GR .
H28B H 0.081108 0.310354 0.176323 0.306 Uiso 1 1 calc GR .
H28C H 0.171657 0.445419 0.211789 0.306 Uiso 1 1 calc GR .
C29 C 0.5187(5) 0.2075(4) 0.2131(3) 0.1208(13) Uani 1 1 d D U
H29 H 0.453480 0.222410 0.254790 0.145 Uiso 1 1 calc R .
C30 C 0.6798(6) 0.2147(7) 0.2492(4) 0.167(2) Uani 1 1 d D U
H30A H 0.749100 0.209548 0.210645 0.250 Uiso 1 1 calc GR .
H30B H 0.692338 0.142621 0.275144 0.250 Uiso 1 1 calc GR .
H30C H 0.701098 0.296581 0.284784 0.250 Uiso 1 1 calc GR .
C31 C 0.4661(14) 0.0737(6) 0.1657(7) 0.258(5) Uani 1 1 d D .
H31A H 0.360088 0.073006 0.147867 0.387 Uiso 1 1 calc GR .
H31B H 0.479560 0.007560 0.195956 0.387 Uiso 1 1 calc GR .
H31C H 0.525098 0.055570 0.123066 0.387 Uiso 1 1 calc GR .
C32 C 0.5912(4) 0.3421(5) 0.0717(2) 0.1171(13) Uani 1 1 d . .
H32 H 0.554547 0.414172 0.048298 0.141 Uiso 1 1 calc R .
C33 C 0.7577(5) 0.3688(6) 0.0892(3) 0.1415(18) Uani 1 1 d . .
H33A H 0.779389 0.456364 0.118689 0.212 Uiso 1 1 calc GR .
H33B H 0.805106 0.361417 0.042746 0.212 Uiso 1 1 calc GR .
H33C H 0.797143 0.306155 0.117516 0.212 Uiso 1 1 calc GR .
C34 C 0.5551(8) 0.2145(10) 0.0116(4) 0.249(6) Uani 1 1 d . .
H34A H 0.510837 0.147217 0.034658 0.373 Uiso 1 1 calc GR .
H34B H 0.647635 0.185842 -0.008629 0.373 Uiso 1 1 calc GR .
H34C H 0.484472 0.230932 -0.028579 0.373 Uiso 1 1 calc GR .

loop_
_atom_site_aniso_label
_atom_site_aniso_U_11
_atom_site_aniso_U_22
_atom_site_aniso_U_33
_atom_site_aniso_U_23
_atom_site_aniso_U_13
_atom_site_aniso_U_12
Si1 0.0630(4) 0.0629(4) 0.0765(4) -0.0047(3) 0.0039(3) -0.0034(3)
O1 0.0733(10) 0.0502(8) 0.1063(12) 0.0134(8) -0.0160(8) -0.0032(7)
N1 0.0767(11) 0.0539(10) 0.0938(13) 0.0160(9) 0.0144(10) 0.0090(8)
N2 0.0574(9) 0.0478(8) 0.0758(10) 0.0101(7) 0.0014(7) 0.0032(6)
C00X 0.106(3) 0.143(4) 0.167(4) 0.044(3) -0.004(3) 0.033(3)
C1 0.0994(19) 0.0549(13) 0.124(2) 0.0170(13) 0.0116(16) 0.0075(12)
C2 0.110(2) 0.0610(14) 0.155(3) 0.0414(17) 0.037(2) 0.0247(15)
C3 0.0885(17) 0.0811(17) 0.118(2) 0.0458(16) 0.0227(16) 0.0271(14)
C4 0.0668(12) 0.0800(15) 0.0891(15) 0.0355(12) 0.0237(11) 0.0228(11)
C5 0.0796(15) 0.103(2) 0.0883(16) 0.0352(15) 0.0031(12) 0.0202(14)
C6 0.0841(16) 0.0939(19) 0.0882(16) 0.0183(14) -0.0129(13) 0.0056(14)
C7 0.0732(13) 0.0669(13) 0.0806(14) 0.0118(10) 0.0008(10) 0.0065(10)
C8 0.0520(9) 0.0579(10) 0.0730(11) 0.0160(8) 0.0133(8) 0.0079(7)
C9 0.0570(10) 0.0594(11) 0.0781(12) 0.0201(9) 0.0209(9) 0.0135(8)
C10 0.0482(9) 0.0479(9) 0.0790(11) 0.0095(8) 0.0061(8) 0.0043(7)
C11 0.0524(9) 0.0460(9) 0.0709(11) 0.0058(7) 0.0067(8) 0.0070(7)
C12 0.0634(11) 0.0589(11) 0.0784(12) 0.0115(9) 0.0153(9) 0.0063(9)
C13 0.0885(17) 0.110(2) 0.0851(16) 0.0330(15) 0.0175(14) 0.0220(16)
C14 0.131(3) 0.135(3) 0.103(2) 0.051(2) 0.029(2) 0.027(2)
C15 0.160(4) 0.158(4) 0.108(3) 0.043(3) 0.068(3) 0.029(3)
C16 0.104(2) 0.152(4) 0.139(3) 0.043(3) 0.068(2) 0.021(2)
C17 0.0754(15) 0.107(2) 0.113(2) 0.0305(17) 0.0363(15) 0.0250(15)
C18 0.0538(9) 0.0473(9) 0.0602(9) 0.0087(7) 0.0058(7) 0.0079(7)
C19 0.0664(11) 0.0486(10) 0.0766(12) 0.0052(8) 0.0073(9) 0.0038(8)
C20 0.0887(15) 0.0565(11) 0.0765(13) 0.0016(9) 0.0166(11) 0.0197(10)
C21 0.0683(13) 0.0839(16) 0.0817(14) 0.0059(12) 0.0200(11) 0.0254(11)
C22 0.0526(11) 0.0853(15) 0.0784(13) 0.0055(11) 0.0082(9) 0.0077(10)
C23 0.0529(10) 0.0572(10) 0.0617(10) 0.0064(8) 0.0026(7) 0.0054(7)
C24 0.0539(10) 0.0643(12) 0.0718(11) 0.0029(9) 0.0034(8) -0.0003(8)
C25 0.0625(12) 0.0709(13) 0.0802(13) -0.0015(11) 0.0057(10) -0.0040(10)
C26 0.0704(15) 0.094(2) 0.109(2) 0.0052(16) -0.0066(14) -0.0074(13)
C28 0.092(3) 0.322(11) 0.186(6) 0.014(7) 0.041(3) -0.008(4)
C29 0.130(3) 0.081(2) 0.148(3) 0.028(2) -0.014(2) -0.0029(19)
C30 0.158(4) 0.155(5) 0.183(5) 0.046(4) -0.046(4) 0.020(4)
C31 0.299(12) 0.099(4) 0.364(14) 0.042(6) -0.008(11) -0.026(5)
C32 0.091(2) 0.145(3) 0.100(2) -0.017(2) 0.0260(17) -0.003(2)
C33 0.087(2) 0.188(5) 0.146(4) 0.019(3) 0.034(2) -0.008(3)
C34 0.166(5) 0.332(11) 0.174(5) -0.146(7) 0.076(4) -0.057(6)

loop_
_atom_type_symbol
_atom_type_description
_atom_type_scat_dispersion_real
_atom_type_scat_dispersion_imag
_atom_type_scat_source
C C 0.0181 0.0091 'International Tables Vol C Tables 4.2.6.8 and 6.1.1.4'
H H 0.0000 0.0000 'International Tables Vol C Tables 4.2.6.8 and 6.1.1.4'
N N 0.0311 0.0180 'International Tables Vol C Tables 4.2.6.8 and 6.1.1.4'
O O 0.0492 0.0322 'International Tables Vol C Tables 4.2.6.8 and 6.1.1.4'
Si Si 0.2541 0.3302 'International Tables Vol C Tables 4.2.6.8 and 6.1.1.4'

loop_
_geom_angle_atom_site_label_1
_geom_angle_atom_site_label_2
_geom_angle_atom_site_label_3
_geom_angle
C25 Si1 C26 106.52(13)
C25 Si1 C29 106.42(16)
C25 Si1 C32 106.29(16)
C29 Si1 C26 110.63(18)
C29 Si1 C32 117.8(2)
C32 Si1 C26 108.48(17)
C1 N1 C9 116.7(2)
C10 N2 C8 128.45(17)
N1 C1 C2 124.5(3)
C3 C2 C1 118.8(3)
C2 C3 C4 120.5(3)
C3 C4 C5 124.4(3)
C3 C4 C9 116.6(3)
C5 C4 C9 119.1(2)
C6 C5 C4 120.1(2)
C5 C6 C7 122.2(3)
C8 C7 C6 119.8(2)
N2 C8 C9 115.73(19)
C7 C8 N2 124.78(19)
C7 C8 C9 119.5(2)
N1 C9 C4 122.9(2)
N1 C9 C8 117.68(19)
C8 C9 C4 119.4(2)
O1 C10 N2 123.40(19)
O1 C10 C11 121.79(18)
N2 C10 C11 114.81(16)
C10 C11 C12 109.63(16)
C18 C11 C10 108.92(16)
C18 C11 C12 113.15(16)
C13 C12 C11 112.9(2)
C13 C12 C17 108.6(2)
C17 C12 C11 110.9(2)
C12 C13 C14 111.8(3)
C13 C14 C15 111.5(3)
C16 C15 C14 111.3(3)
C15 C16 C17 111.5(4)
C16 C17 C12 111.8(3)
C19 C18 C11 121.71(18)
C19 C18 C23 117.90(18)
C23 C18 C11 120.39(16)
C20 C19 C18 121.8(2)
C21 C20 C19 120.1(2)
C22 C21 C20 119.7(2)
C21 C22 C23 121.1(2)
C18 C23 C24 122.25(18)
C22 C23 C18 119.38(19)
C22 C23 C24 118.36(19)
C25 C24 C23 177.0(2)
C24 C25 Si1 175.9(2)
C00X C26 Si1 113.1(3)
C28 C26 Si1 111.1(3)
C28 C26 C00X 108.5(5)
C30 C29 Si1 113.5(4)
C30 C29 C31 113.4(6)
C31 C29 Si1 110.3(5)
C33 C32 Si1 114.9(3)
C33 C32 C34 110.3(4)
C34 C32 Si1 111.5(4)

loop_
_geom_bond_atom_site_label_1
_geom_bond_atom_site_label_2
_geom_bond_distance
Si1 C25 1.833(2)
Si1 C26 1.886(3)
Si1 C29 1.883(4)
Si1 C32 1.883(4)
O1 C10 1.220(3)
N1 C1 1.308(3)
N1 C9 1.366(3)
N2 C8 1.400(3)
N2 C10 1.353(3)
C00X C26 1.546(6)
C1 C2 1.409(5)
C2 C3 1.342(5)
C3 C4 1.400(4)
C4 C5 1.404(4)
C4 C9 1.426(3)
C5 C6 1.337(5)
C6 C7 1.412(4)
C7 C8 1.369(3)
C8 C9 1.420(3)
C10 C11 1.534(3)
C11 C12 1.537(3)
C11 C18 1.517(3)
C12 C13 1.514(4)
C12 C17 1.530(3)
C13 C14 1.525(5)
C14 C15 1.533(6)
C15 C16 1.471(7)
C16 C17 1.517(5)
C18 C19 1.386(3)
C18 C23 1.409(3)
C19 C20 1.377(3)
C20 C21 1.373(4)
C21 C22 1.368(4)
C22 C23 1.397(3)
C23 C24 1.429(3)
C24 C25 1.205(3)
C26 C28 1.484(7)
C29 C30 1.502(4)
C29 C31 1.509(4)
C32 C33 1.474(6)
C32 C34 1.540(7)
